data_7247077
loop_
_publ_author_name
'Pal, Nilay Kumar'
'Singh, Kuldeep'
'Patra, Moumita'
'Yadav, Suman'
'Pandey, Prabhakar K.'
'Bera, Jitendra K.'

_publ_section_title
;
 Ni(ii)-catalyzed oxidative deamination of benzyl amines with water
;
_journal_issue 16
_journal_name_full 'Green Chemistry'
_journal_page_first 6212
_journal_page_last 6217
_journal_paper_doi 10.1039/D3GC00672G
_journal_volume 25
_journal_year 2023
_chemical_formula_moiety 'C30 H26 Br N6 Ni, Br, C H2 Cl2'
_chemical_formula_sum 'C31 H28 Br2 Cl2 N6 Ni'
_chemical_formula_weight 774.02
_space_group_crystal_system triclinic
_space_group_IT_number 2
_space_group_name_Hall '-P 1'
_space_group_name_H-M_alt 'P -1'
_atom_sites_solution_hydrogens geom
_atom_sites_solution_primary iterative
_audit_creation_date 2022-04-06
_audit_creation_method
;
Olex2 1.3
(compiled 2020.11.12 svn.r5f609507 for OlexSys, GUI svn.r6272)
;
_audit_update_record
;
2022-09-24 deposited with the CCDC.	2023-07-19 downloaded from the CCDC.
;
_cell_angle_alpha 65.764(7)
_cell_angle_beta 69.468(6)
_cell_angle_gamma 74.898(5)
_cell_formula_units_Z 4
_cell_length_a 13.746(3)
_cell_length_b 16.148(4)
_cell_length_c 16.995(4)
_cell_measurement_reflns_used 10394
_cell_measurement_temperature 273(2)
_cell_measurement_theta_max 28.463
_cell_measurement_theta_min 2.273
_cell_volume 3191.2(13)
_computing_cell_refinement 'APEX2 v2010.7-0 (Bruker AXS)'
_computing_data_collection 'Bruker Instrument Service v2010.7.0.0'
_computing_data_reduction 'SAINT V7.68A (Bruker AXS, 2009)'
_computing_molecular_graphics 'Olex2 1.3 (Dolomanov et al., 2009)'
_computing_publication_material 'Olex2 1.3 (Dolomanov et al., 2009)'
_computing_structure_refinement 'SHELXL 2014/7 (Sheldrick, 2015)'
_computing_structure_solution 'olex2.solve 1.3 (Bourhis et al., 2015)'
_diffrn_ambient_temperature 273.15
_diffrn_measured_fraction_theta_full 0.996
_diffrn_measured_fraction_theta_max 0.988
_diffrn_measurement_device_type 'Bruker APEX-II CCD'
_diffrn_measurement_method '\f and \w scans'
_diffrn_radiation_type MoK\a
_diffrn_radiation_wavelength 0.71073
_diffrn_reflns_av_R_equivalents 0.0859
_diffrn_reflns_av_unetI/netI 0.0954
_diffrn_reflns_Laue_measured_fraction_full 0.996
_diffrn_reflns_Laue_measured_fraction_max 0.988
_diffrn_reflns_limit_h_max 18
_diffrn_reflns_limit_h_min -18
_diffrn_reflns_limit_k_max 21
_diffrn_reflns_limit_k_min -21
_diffrn_reflns_limit_l_max 22
_diffrn_reflns_limit_l_min -22
_diffrn_reflns_number 47313
_diffrn_reflns_point_group_measured_fraction_full 0.996
_diffrn_reflns_point_group_measured_fraction_max 0.988
_diffrn_reflns_theta_full 25.242
_diffrn_reflns_theta_max 28.463
_diffrn_reflns_theta_min 2.273
_exptl_absorpt_coefficient_mu 3.311
_exptl_absorpt_correction_T_max 0.616
_exptl_absorpt_correction_T_min 0.484
_exptl_absorpt_correction_type multi-scan
_exptl_absorpt_process_details SADABS
_exptl_crystal_colour brown
_exptl_crystal_density_diffrn 1.611
_exptl_crystal_description block
_exptl_crystal_F_000 1552
_exptl_crystal_size_max 0.24
_exptl_crystal_size_mid 0.18
_exptl_crystal_size_min 0.15
_refine_diff_density_max 3.040
_refine_diff_density_min -1.372
_refine_diff_density_rms 0.160
_refine_ls_extinction_method none
_refine_ls_goodness_of_fit_ref 1.034
_refine_ls_hydrogen_treatment constr
_refine_ls_matrix_type full
_refine_ls_number_parameters 796
_refine_ls_number_reflns 15929
_refine_ls_number_restraints 814
_refine_ls_restrained_S_all 1.011
_refine_ls_R_factor_all 0.1094
_refine_ls_R_factor_gt 0.0655
_refine_ls_shift/su_max 0.001
_refine_ls_shift/su_mean 0.000
_refine_ls_structure_factor_coef Fsqd
_refine_ls_weighting_details 'w=1/[\s^2^(Fo^2^)+(0.1041P)^2^+3.8948P] where P=(Fo^2^+2Fc^2^)/3'
_refine_ls_weighting_scheme calc
_refine_ls_wR_factor_gt 0.1726
_refine_ls_wR_factor_ref 0.2051
_reflns_Friedel_coverage 0.000
_reflns_number_gt 10394
_reflns_number_total 15929
_reflns_threshold_expression 'I > 2\s(I)'
_cod_data_source_file d3gc00672g2.cif
_cod_data_source_block Nickel_3
_cod_depositor_comments 'Adding full bibliography for 7247074--7247077.cif.'
_cod_database_code 7247077
_shelx_shelxl_version_number 2014/7
_shelx_space_group_comment
;
The symmetry employed for this shelxl refinement is uniquely defined
by the following loop, which should always be used as a source of
symmetry information in preference to the above space-group names.
They are only intended as comments.
;
_shelx_estimated_absorpt_t_max 0.636
_shelx_estimated_absorpt_t_min 0.504
_olex2_refinement_description
;
1. Fixed Uiso
 At 1.2 times of:
  All C(H) groups, All C(H,H) groups
2. Restrained distances
 C31-Cl2B
 1.7 with sigma of 0.001
3. Rigid bond restraints
 All non-hydrogen atoms
 with sigma for 1-2 distances of 0.01 and sigma for 1-3 distances of 0.01
4. Uiso/Uaniso restraints and constraints
All non-hydrogen atoms have similar U: within 2A with sigma of 0.04 and sigma
for terminal atoms of 0.08 within 2A
5. Rigid body (RIGU) restrains
 Cl1B, C31
 with sigma for 1-2 distances of 0.001 and sigma for 1-3 distances of 0.001
 Cl2B, C31
 with sigma for 1-2 distances of 0.001 and sigma for 1-3 distances of 0.001
6. Others
 Sof(Cl1B)=Sof(Cl2B)=1-FVAR(1)
 Sof(Cl1)=Sof(Cl2)=FVAR(1)
 Sof(Br3B)=1-FVAR(2)
 Sof(Br3)=FVAR(2)
 Sof(Br2)=1-FVAR(3)
 Sof(Br2B)=FVAR(3)
7.a Secondary CH2 refined with riding coordinates:
 C8(H8A,H8B), C23(H23A,H23B), C8A(H8AA,H8AB), C23A(H23C,H23D), C31(H31A,H31B),
 C32(H32A,H32B)
7.b Aromatic/amide H refined with riding coordinates:
 C3(H3), C4(H4), C5(H5), C6(H6), C9(H9), C12(H12), C13(H13), C14(H14),
 C15(H15), C18(H18), C19(H19), C20(H20), C21(H21), C24(H24), C27(H27), C28(H28),
  C29(H29), C30(H30), C3A(H3A), C4A(H4A), C5A(H5A), C6A(H6A), C9A(H9A),
 C12A(H12A), C13A(H13A), C14A(H14A), C15A(H15A), C18A(H18A), C19A(H19A),
 C20A(H20A), C21A(H21A), C24A(H24A), C27A(H27A), C28A(H28A), C29A(H29A),
 C30A(H30A)
7.c X=CH2 refined with riding coordinates:
 C10(H10A,H10B), C25(H25A,H25B), C10A(H10C,H10D), C25A(H25C,H25D)
;
_olex2_submission_special_instructions 'No special instructions were received'

loop_
_space_group_symop_operation_xyz
'x, y, z'
'-x, -y, -z'

loop_
_atom_site_label
_atom_site_type_symbol
_atom_site_fract_x
_atom_site_fract_y
_atom_site_fract_z
_atom_site_U_iso_or_equiv
_atom_site_adp_type
_atom_site_occupancy
_atom_site_site_symmetry_order
_atom_site_calc_flag
_atom_site_refinement_flags_posn
_atom_site_refinement_flags_adp
_atom_site_refinement_flags_occupancy
_atom_site_disorder_assembly
_atom_site_disorder_group
Br1 Br 0.61318(4) -0.19040(4) 0.88906(4) 0.03183(15) Uani 1 1 d . U . . .
Ni1 Ni 0.73265(5) -0.08230(4) 0.80336(4) 0.02038(15) Uani 1 1 d . U . . .
N1 N 0.5468(3) 0.0291(3) 0.7457(3) 0.0240(9) Uani 1 1 d . U . . .
N2 N 0.5779(3) 0.0516(3) 0.8521(3) 0.0204(8) Uani 1 1 d . U . . .
N3 N 0.7164(3) -0.0311(3) 0.9103(3) 0.0231(8) Uani 1 1 d . U . . .
N4 N 0.8315(3) 0.0719(3) 0.6410(3) 0.0204(8) Uani 1 1 d . U . . .
N5 N 0.9260(3) -0.0599(3) 0.6829(3) 0.0202(8) Uani 1 1 d . U . . .
N6 N 0.8562(3) -0.1732(3) 0.8113(3) 0.0217(8) Uani 1 1 d . U . . .
C1 C 0.6154(4) 0.0023(3) 0.7951(3) 0.0209(9) Uani 1 1 d . U . . .
C2 C 0.4681(4) 0.0964(4) 0.7677(4) 0.0247(10) Uani 1 1 d . U . . .
C3 C 0.3843(4) 0.1443(4) 0.7317(4) 0.0285(11) Uani 1 1 d . U . . .
H3 H 0.3731 0.1332 0.6863 0.034 Uiso 1 1 calc R U . . .
C4 C 0.3183(4) 0.2094(4) 0.7670(4) 0.0302(12) Uani 1 1 d . U . . .
H4 H 0.2614 0.2430 0.7450 0.036 Uiso 1 1 calc R U . . .
C5 C 0.3363(4) 0.2249(4) 0.8347(4) 0.0313(12) Uani 1 1 d . U . . .
H5 H 0.2906 0.2689 0.8570 0.038 Uiso 1 1 calc R U . . .
C6 C 0.4193(4) 0.1779(3) 0.8705(4) 0.0258(11) Uani 1 1 d . U . . .
H6 H 0.4308 0.1897 0.9154 0.031 Uiso 1 1 calc R U . . .
C7 C 0.4853(4) 0.1117(3) 0.8358(3) 0.0224(10) Uani 1 1 d . U . . .
C8 C 0.5570(5) -0.0097(4) 0.6773(4) 0.0338(12) Uani 1 1 d . U . . .
H8A H 0.6269 -0.0427 0.6634 0.041 Uiso 1 1 calc R U . . .
H8B H 0.5476 0.0398 0.6225 0.041 Uiso 1 1 calc R U . . .
C9 C 0.4771(5) -0.0740(5) 0.7096(5) 0.0422(15) Uani 1 1 d . U . . .
H9 H 0.4691 -0.1181 0.7670 0.051 Uiso 1 1 calc R U . . .
C10 C 0.4190(6) -0.0715(6) 0.6627(6) 0.061(2) Uani 1 1 d . U . . .
H10A H 0.4250 -0.0282 0.6051 0.074 Uiso 1 1 calc R U . . .
H10B H 0.3712 -0.1130 0.6865 0.074 Uiso 1 1 calc R U . . .
C11 C 0.6330(4) 0.0340(3) 0.9155(3) 0.0205(9) Uani 1 1 d . U . . .
C12 C 0.6041(4) 0.0788(3) 0.9764(3) 0.0255(10) Uani 1 1 d . U . . .
H12 H 0.5444 0.1219 0.9799 0.031 Uiso 1 1 calc R U . . .
C13 C 0.6676(4) 0.0568(4) 1.0314(4) 0.0292(11) Uani 1 1 d . U . . .
H13 H 0.6508 0.0858 1.0727 0.035 Uiso 1 1 calc R U . . .
C14 C 0.7568(4) -0.0086(4) 1.0258(4) 0.0299(11) Uani 1 1 d . U . . .
H14 H 0.8009 -0.0232 1.0619 0.036 Uiso 1 1 calc R U . . .
C15 C 0.7765(4) -0.0504(4) 0.9645(4) 0.0277(11) Uani 1 1 d . U . . .
H15 H 0.8351 -0.0947 0.9605 0.033 Uiso 1 1 calc R U . . .
C16 C 0.8263(4) -0.0129(3) 0.7013(3) 0.0203(9) Uani 1 1 d . U . . .
C17 C 0.9330(4) 0.0814(3) 0.5845(3) 0.0239(10) Uani 1 1 d . U . . .
C18 C 0.9745(4) 0.1556(4) 0.5131(3) 0.0263(11) Uani 1 1 d . U . . .
H18 H 0.9328 0.2115 0.4948 0.032 Uiso 1 1 calc R U . . .
C19 C 1.0796(5) 0.1437(4) 0.4700(4) 0.0322(12) Uani 1 1 d . U . . .
H19 H 1.1101 0.1928 0.4227 0.039 Uiso 1 1 calc R U . . .
C20 C 1.1416(4) 0.0586(4) 0.4963(4) 0.0309(12) Uani 1 1 d . U . . .
H20 H 1.2123 0.0524 0.4652 0.037 Uiso 1 1 calc R U . . .
C21 C 1.1002(4) -0.0169(4) 0.5676(4) 0.0269(11) Uani 1 1 d . U . . .
H21 H 1.1413 -0.0733 0.5853 0.032 Uiso 1 1 calc R U . . .
C22 C 0.9946(4) -0.0032(3) 0.6104(3) 0.0216(10) Uani 1 1 d . U . . .
C23 C 0.7494(4) 0.1515(3) 0.6388(4) 0.0271(11) Uani 1 1 d . U . . .
H23A H 0.6818 0.1323 0.6541 0.033 Uiso 1 1 calc R U . . .
H23B H 0.7623 0.1967 0.5785 0.033 Uiso 1 1 calc R U . . .
C24 C 0.7464(4) 0.1948(3) 0.7038(4) 0.0310(12) Uani 1 1 d . U . . .
H24 H 0.6951 0.2448 0.7070 0.037 Uiso 1 1 calc R U . . .
C25 C 0.8073(5) 0.1699(4) 0.7553(4) 0.0370(14) Uani 1 1 d . U . . .
H25A H 0.8599 0.1202 0.7548 0.044 Uiso 1 1 calc R U . . .
H25B H 0.7984 0.2016 0.7928 0.044 Uiso 1 1 calc R U . . .
C26 C 0.9429(4) -0.1503(3) 0.7427(3) 0.0202(9) Uani 1 1 d . U . . .
C27 C 1.0357(4) -0.2080(4) 0.7338(3) 0.0258(11) Uani 1 1 d . U . . .
H27 H 1.0937 -0.1904 0.6850 0.031 Uiso 1 1 calc R U . . .
C28 C 1.0397(4) -0.2941(4) 0.8008(4) 0.0300(11) Uani 1 1 d . U . . .
H28 H 1.1004 -0.3361 0.7964 0.036 Uiso 1 1 calc R U . . .
C29 C 0.9537(4) -0.3168(4) 0.8733(4) 0.0298(12) Uani 1 1 d . U . . .
H29 H 0.9567 -0.3731 0.9197 0.036 Uiso 1 1 calc R U . . .
C30 C 0.8631(4) -0.2557(3) 0.8766(3) 0.0260(11) Uani 1 1 d . U . . .
H30 H 0.8047 -0.2718 0.9254 0.031 Uiso 1 1 calc R U . . .
Br1A Br 0.59712(5) 0.31292(4) 0.88462(4) 0.03390(16) Uani 1 1 d . U . . .
Ni1A Ni 0.66397(5) 0.44675(4) 0.76547(4) 0.02392(16) Uani 1 1 d . U . . .
N1A N 0.8497(3) 0.5476(3) 0.6392(3) 0.0229(9) Uani 1 1 d . U . . .
N2A N 0.7649(3) 0.4952(3) 0.5869(3) 0.0231(9) Uani 1 1 d . U . . .
N3A N 0.6171(4) 0.4320(3) 0.6778(3) 0.0251(9) Uani 1 1 d . U . . .
N4A N 0.7882(4) 0.4198(3) 0.8859(3) 0.0262(9) Uani 1 1 d . U . . .
N5A N 0.6452(3) 0.5187(3) 0.8933(3) 0.0228(8) Uani 1 1 d . U . . .
N6A N 0.5388(3) 0.5472(3) 0.8047(3) 0.0239(9) Uani 1 1 d . U . . .
C1A C 0.7715(4) 0.4984(3) 0.6646(3) 0.0241(10) Uani 1 1 d . U . . .
C2A C 0.8905(4) 0.5790(3) 0.5458(3) 0.0216(10) Uani 1 1 d . U . . .
C3A C 0.9696(4) 0.6333(4) 0.4914(4) 0.0274(11) Uani 1 1 d . U . . .
H3A H 1.0074 0.6528 0.5151 0.033 Uiso 1 1 calc R U . . .
C4A C 0.9887(4) 0.6566(4) 0.3994(4) 0.0319(12) Uani 1 1 d . U . . .
H4A H 1.0405 0.6933 0.3602 0.038 Uiso 1 1 calc R U . . .
C5A C 0.9327(4) 0.6270(4) 0.3639(4) 0.0296(11) Uani 1 1 d . U . . .
H5A H 0.9472 0.6452 0.3019 0.036 Uiso 1 1 calc R U . . .
C6A C 0.8550(4) 0.5702(4) 0.4193(3) 0.0270(11) Uani 1 1 d . U . . .
H6A H 0.8179 0.5497 0.3960 0.032 Uiso 1 1 calc R U . . .
C7A C 0.8366(4) 0.5465(3) 0.5108(3) 0.0244(10) Uani 1 1 d . U . . .
C8A C 0.8852(5) 0.5747(4) 0.6963(4) 0.0321(12) Uani 1 1 d . U . . .
H8AA H 0.9532 0.5953 0.6632 0.039 Uiso 1 1 calc R U . . .
H8AB H 0.8940 0.5213 0.7486 0.039 Uiso 1 1 calc R U . . .
C9A C 0.8128(5) 0.6482(4) 0.7268(4) 0.0366(13) Uani 1 1 d . U . . .
H9A H 0.8305 0.6638 0.7665 0.044 Uiso 1 1 calc R U . . .
C10A C 0.7266(5) 0.6940(4) 0.7042(4) 0.0401(14) Uani 1 1 d . U . . .
H10C H 0.7050 0.6813 0.6647 0.048 Uiso 1 1 calc R U . . .
H10D H 0.6871 0.7390 0.7278 0.048 Uiso 1 1 calc R U . . .
C11A C 0.6813(4) 0.4540(3) 0.5942(4) 0.0261(11) Uani 1 1 d . U . . .
C12A C 0.6691(5) 0.4364(4) 0.5267(4) 0.0333(13) Uani 1 1 d . U . . .
H12A H 0.7184 0.4492 0.4707 0.040 Uiso 1 1 calc R U . . .
C13A C 0.5800(6) 0.3985(5) 0.5444(4) 0.0456(17) Uani 1 1 d . U . . .
H13A H 0.5682 0.3861 0.5000 0.055 Uiso 1 1 calc R U . . .
C14A C 0.5099(5) 0.3797(4) 0.6283(4) 0.0382(14) Uani 1 1 d . U . . .
H14A H 0.4490 0.3561 0.6408 0.046 Uiso 1 1 calc R U . . .
C15A C 0.5308(4) 0.3960(4) 0.6935(4) 0.0291(11) Uani 1 1 d . U . . .
H15A H 0.4839 0.3818 0.7506 0.035 Uiso 1 1 calc R U . . .
C16A C 0.7076(4) 0.4593(3) 0.8501(3) 0.0235(10) Uani 1 1 d . U . . .
C17A C 0.7832(4) 0.4559(3) 0.9501(3) 0.0257(10) Uani 1 1 d . U . . .
C18A C 0.8533(5) 0.4404(4) 0.9975(4) 0.0294(11) Uani 1 1 d . U . . .
H18A H 0.9148 0.3994 0.9916 0.035 Uiso 1 1 calc R U . . .
C19A C 0.8274(5) 0.4893(3) 1.0549(3) 0.0277(11) Uani 1 1 d . U . . .
H19A H 0.8729 0.4819 1.0876 0.033 Uiso 1 1 calc R U . . .
C20A C 0.7348(4) 0.5487(3) 1.0639(3) 0.0264(11) Uani 1 1 d . U . . .
H20A H 0.7187 0.5788 1.1042 0.032 Uiso 1 1 calc R U . . .
C21A C 0.6649(4) 0.5652(3) 1.0152(3) 0.0262(11) Uani 1 1 d . U . . .
H21A H 0.6030 0.6056 1.0215 0.031 Uiso 1 1 calc R U . . .
C22A C 0.6926(4) 0.5179(3) 0.9561(3) 0.0235(10) Uani 1 1 d . U . . .
C23A C 0.8686(5) 0.3479(4) 0.8630(4) 0.0313(12) Uani 1 1 d . U . . .
H23C H 0.9371 0.3655 0.8478 0.038 Uiso 1 1 calc R U . . .
H23D H 0.8621 0.3425 0.8104 0.038 Uiso 1 1 calc R U . . .
C24A C 0.8618(6) 0.2565(4) 0.9376(4) 0.0431(15) Uani 1 1 d . U . . .
H24A H 0.7998 0.2314 0.9592 0.052 Uiso 1 1 calc R U . . .
C25A C 0.9381(8) 0.2101(5) 0.9741(6) 0.067(2) Uani 1 1 d . U . . .
H25C H 1.0010 0.2335 0.9538 0.080 Uiso 1 1 calc R U . . .
H25D H 0.9294 0.1536 1.0202 0.080 Uiso 1 1 calc R U . . .
C26A C 0.5545(4) 0.5678(3) 0.8687(3) 0.0230(10) Uani 1 1 d . U . . .
C27A C 0.4860(4) 0.6323(3) 0.9045(3) 0.0232(10) Uani 1 1 d . U . . .
H27A H 0.4970 0.6444 0.9495 0.028 Uiso 1 1 calc R U . . .
C28A C 0.4014(4) 0.6774(4) 0.8705(4) 0.0309(12) Uani 1 1 d . U . . .
H28A H 0.3546 0.7213 0.8924 0.037 Uiso 1 1 calc R U . . .
C29A C 0.3855(5) 0.6582(4) 0.8046(4) 0.0308(12) Uani 1 1 d . U . . .
H29A H 0.3286 0.6888 0.7815 0.037 Uiso 1 1 calc R U . . .
C30A C 0.4557(4) 0.5926(4) 0.7733(3) 0.0270(11) Uani 1 1 d . U . . .
H30A H 0.4450 0.5794 0.7289 0.032 Uiso 1 1 calc R U . . .
Br2 Br 0.29873(5) 0.77230(5) 0.58396(4) 0.0374(2) Uani 0.9434(19) 1 d . . P A 1
Br2B Br 0.3375(8) 0.5345(8) 0.6779(7) 0.038(3) Uani 0.0566(19) 1 d . . P A 2
Br3 Br 1.12108(7) 0.43972(6) 0.79559(6) 0.0441(3) Uani 0.765(2) 1 d . . P B 1
Br3B Br 1.1259(3) 0.6382(3) 0.6161(3) 0.0773(14) Uani 0.235(2) 1 d . . P B 2
Cl1 Cl 1.0632(10) 0.1318(6) 0.8032(7) 0.0546(16) Uani 0.64(4) 1 d . U P C 1
Cl1B Cl 1.050(2) 0.1232(16) 0.8087(14) 0.080(5) Uani 0.36(4) 1 d . U P C 2
Cl2 Cl 1.1140(7) -0.0502(4) 0.7847(6) 0.065(2) Uani 0.64(4) 1 d . U P C 1
Cl2B Cl 1.149(3) -0.0404(8) 0.7713(13) 0.118(6) Uani 0.36(4) 1 d D U P C 2
C31 C 1.1263(7) 0.0758(7) 0.7268(6) 0.087(3) Uani 1 1 d D U . . .
H31A H 1.1998 0.0841 0.7029 0.105 Uiso 1 1 calc R U . C 1
H31B H 1.0950 0.1015 0.6773 0.105 Uiso 1 1 calc R U . C 1
Cl3 Cl 0.59946(14) 0.67922(12) 0.51987(14) 0.0543(5) Uani 1 1 d . U . . .
Cl4 Cl 0.66395(18) 0.84598(16) 0.49802(14) 0.0725(7) Uani 1 1 d . U . . .
C32 C 0.5610(5) 0.7792(4) 0.5459(5) 0.0435(15) Uani 1 1 d . U . . .
H32A H 0.5396 0.7630 0.6106 0.052 Uiso 1 1 calc R U . . .
H32B H 0.5013 0.8147 0.5236 0.052 Uiso 1 1 calc R U . . .

loop_
_atom_site_aniso_label
_atom_site_aniso_U_11
_atom_site_aniso_U_22
_atom_site_aniso_U_33
_atom_site_aniso_U_23
_atom_site_aniso_U_13
_atom_site_aniso_U_12
Br1 0.0320(3) 0.0255(3) 0.0328(3) -0.0106(2) 0.0024(2) -0.0110(2)
Ni1 0.0212(3) 0.0177(3) 0.0182(3) -0.0053(3) 0.0000(2) -0.0053(2)
N1 0.026(2) 0.024(2) 0.023(2) -0.0106(18) -0.0058(17) -0.0032(17)
N2 0.021(2) 0.0170(19) 0.019(2) -0.0042(16) -0.0004(15) -0.0069(15)
N3 0.025(2) 0.019(2) 0.023(2) -0.0058(17) -0.0044(16) -0.0066(16)
N4 0.025(2) 0.0169(18) 0.019(2) -0.0056(16) -0.0027(16) -0.0079(15)
N5 0.0205(19) 0.0174(18) 0.018(2) -0.0054(16) 0.0001(15) -0.0049(15)
N6 0.024(2) 0.0168(18) 0.021(2) -0.0070(16) -0.0012(16) -0.0040(15)
C1 0.024(2) 0.021(2) 0.017(2) -0.0061(19) -0.0013(18) -0.0090(18)
C2 0.022(2) 0.024(2) 0.028(3) -0.010(2) -0.0040(19) -0.0054(18)
C3 0.028(3) 0.027(3) 0.029(3) -0.005(2) -0.011(2) -0.005(2)
C4 0.022(3) 0.032(3) 0.035(3) -0.009(2) -0.005(2) -0.008(2)
C5 0.021(3) 0.026(3) 0.041(3) -0.011(2) 0.000(2) -0.004(2)
C6 0.022(2) 0.024(2) 0.026(3) -0.009(2) 0.0019(19) -0.0080(19)
C7 0.022(2) 0.019(2) 0.023(2) -0.003(2) -0.0041(18) -0.0068(18)
C8 0.039(3) 0.040(3) 0.029(3) -0.017(3) -0.013(2) -0.003(2)
C9 0.047(4) 0.046(4) 0.050(4) -0.033(3) -0.013(3) -0.006(3)
C10 0.063(5) 0.065(5) 0.085(6) -0.047(5) -0.032(4) -0.003(4)
C11 0.020(2) 0.020(2) 0.019(2) -0.0029(19) -0.0013(18) -0.0099(18)
C12 0.032(3) 0.021(2) 0.022(3) -0.008(2) -0.002(2) -0.010(2)
C13 0.040(3) 0.027(3) 0.021(3) -0.008(2) -0.002(2) -0.014(2)
C14 0.035(3) 0.033(3) 0.023(3) -0.006(2) -0.011(2) -0.011(2)
C15 0.030(3) 0.027(3) 0.026(3) -0.008(2) -0.008(2) -0.005(2)
C16 0.026(2) 0.015(2) 0.018(2) -0.0043(18) -0.0047(18) -0.0031(17)
C17 0.031(3) 0.022(2) 0.020(2) -0.009(2) -0.0009(19) -0.0129(19)
C18 0.035(3) 0.021(2) 0.021(2) -0.001(2) -0.006(2) -0.014(2)
C19 0.042(3) 0.032(3) 0.023(3) -0.005(2) -0.001(2) -0.025(2)
C20 0.031(3) 0.038(3) 0.026(3) -0.013(2) 0.005(2) -0.024(2)
C21 0.027(3) 0.028(3) 0.025(3) -0.010(2) -0.001(2) -0.011(2)
C22 0.024(2) 0.022(2) 0.019(2) -0.0070(19) -0.0008(18) -0.0113(18)
C23 0.033(3) 0.016(2) 0.026(3) -0.001(2) -0.007(2) -0.0034(19)
C24 0.036(3) 0.015(2) 0.034(3) -0.009(2) 0.004(2) -0.009(2)
C25 0.041(3) 0.039(3) 0.035(3) -0.023(3) 0.006(2) -0.020(3)
C26 0.022(2) 0.019(2) 0.018(2) -0.0061(18) -0.0025(18) -0.0061(17)
C27 0.021(2) 0.027(3) 0.023(3) -0.006(2) 0.0002(19) -0.0073(19)
C28 0.024(3) 0.028(3) 0.034(3) -0.012(2) -0.007(2) 0.004(2)
C29 0.032(3) 0.021(2) 0.029(3) -0.001(2) -0.009(2) -0.005(2)
C30 0.029(3) 0.023(2) 0.019(2) -0.002(2) -0.0005(19) -0.011(2)
Br1A 0.0487(3) 0.0243(3) 0.0244(3) -0.0096(2) 0.0044(2) -0.0166(2)
Ni1A 0.0312(4) 0.0218(3) 0.0178(3) -0.0084(3) 0.0016(3) -0.0112(3)
N1A 0.027(2) 0.020(2) 0.020(2) -0.0063(17) -0.0014(16) -0.0088(17)
N2A 0.029(2) 0.020(2) 0.020(2) -0.0055(17) -0.0034(16) -0.0091(17)
N3A 0.035(2) 0.020(2) 0.020(2) -0.0093(17) -0.0020(17) -0.0093(18)
N4A 0.036(2) 0.019(2) 0.022(2) -0.0085(18) -0.0019(18) -0.0061(17)
N5A 0.029(2) 0.019(2) 0.019(2) -0.0073(17) -0.0022(16) -0.0068(16)
N6A 0.029(2) 0.020(2) 0.018(2) -0.0057(17) 0.0036(16) -0.0112(16)
C1A 0.031(3) 0.018(2) 0.019(2) -0.005(2) -0.0027(19) -0.0050(19)
C2A 0.025(2) 0.015(2) 0.019(2) -0.0053(19) -0.0003(18) -0.0015(18)
C3A 0.029(3) 0.023(3) 0.026(3) -0.007(2) -0.003(2) -0.007(2)
C4A 0.030(3) 0.026(3) 0.029(3) -0.007(2) 0.005(2) -0.009(2)
C5A 0.034(3) 0.022(3) 0.022(3) -0.004(2) 0.001(2) -0.004(2)
C6A 0.034(3) 0.025(3) 0.017(2) -0.007(2) 0.002(2) -0.008(2)
C7A 0.032(3) 0.017(2) 0.020(2) -0.005(2) -0.001(2) -0.0067(19)
C8A 0.039(3) 0.034(3) 0.026(3) -0.004(2) -0.010(2) -0.020(2)
C9A 0.061(4) 0.032(3) 0.022(3) -0.009(2) -0.004(3) -0.026(3)
C10A 0.054(4) 0.029(3) 0.033(3) -0.017(3) 0.010(3) -0.018(3)
C11A 0.034(3) 0.017(2) 0.022(2) -0.005(2) 0.000(2) -0.009(2)
C12A 0.040(3) 0.039(3) 0.024(3) -0.015(2) 0.002(2) -0.020(3)
C13A 0.064(4) 0.056(4) 0.029(3) -0.016(3) -0.006(3) -0.033(3)
C14A 0.046(3) 0.040(3) 0.034(3) -0.013(3) -0.003(3) -0.024(3)
C15A 0.035(3) 0.025(3) 0.026(3) -0.010(2) 0.000(2) -0.014(2)
C16A 0.035(3) 0.015(2) 0.017(2) -0.0040(19) -0.0002(19) -0.0093(18)
C17A 0.038(3) 0.021(2) 0.018(2) -0.009(2) -0.005(2) -0.005(2)
C18A 0.037(3) 0.022(3) 0.028(3) -0.009(2) -0.007(2) -0.005(2)
C19A 0.044(3) 0.018(2) 0.018(2) -0.002(2) -0.010(2) -0.003(2)
C20A 0.042(3) 0.020(2) 0.017(2) -0.006(2) -0.003(2) -0.010(2)
C21A 0.035(3) 0.020(2) 0.018(2) -0.003(2) -0.002(2) -0.009(2)
C22A 0.029(3) 0.022(2) 0.017(2) -0.005(2) 0.0007(19) -0.0123(19)
C23A 0.039(3) 0.026(3) 0.026(3) -0.012(2) -0.005(2) 0.001(2)
C24A 0.057(4) 0.024(3) 0.038(3) -0.014(3) -0.001(3) -0.002(3)
C25A 0.100(7) 0.038(4) 0.056(5) -0.011(4) -0.033(5) 0.007(4)
C26A 0.028(2) 0.020(2) 0.018(2) -0.0046(19) 0.0023(18) -0.0137(18)
C27A 0.031(3) 0.017(2) 0.021(2) -0.006(2) -0.0015(19) -0.0103(19)
C28A 0.038(3) 0.020(2) 0.026(3) -0.007(2) 0.000(2) -0.006(2)
C29A 0.036(3) 0.024(3) 0.029(3) -0.006(2) -0.006(2) -0.008(2)
C30A 0.035(3) 0.025(3) 0.020(3) -0.006(2) -0.004(2) -0.010(2)
Br2 0.0253(3) 0.0570(4) 0.0378(4) -0.0284(3) -0.0076(2) -0.0005(3)
Br2B 0.034(6) 0.054(7) 0.035(6) -0.022(5) -0.015(4) 0.001(5)
Br3 0.0576(6) 0.0442(5) 0.0474(5) -0.0241(4) -0.0264(4) -0.0044(4)
Br3B 0.081(3) 0.076(3) 0.075(3) -0.031(2) -0.020(2) -0.008(2)
Cl1 0.065(3) 0.052(3) 0.055(3) -0.005(2) -0.035(3) -0.018(2)
Cl1B 0.083(7) 0.122(10) 0.048(5) -0.032(6) -0.003(4) -0.051(6)
Cl2 0.084(4) 0.074(4) 0.049(3) -0.024(3) -0.014(3) -0.030(2)
Cl2B 0.132(17) 0.158(7) 0.075(6) -0.067(5) 0.002(8) -0.038(6)
C31 0.072(5) 0.151(7) 0.066(5) -0.056(5) -0.001(4) -0.056(5)
Cl3 0.0512(10) 0.0466(10) 0.0708(13) -0.0312(10) -0.0208(9) 0.0069(8)
Cl4 0.0829(15) 0.0809(15) 0.0569(12) 0.0033(11) -0.0231(10) -0.0574(13)
C32 0.034(3) 0.039(3) 0.059(4) -0.020(3) -0.009(3) -0.010(3)

loop_
_atom_type_symbol
_atom_type_description
_atom_type_scat_dispersion_real
_atom_type_scat_dispersion_imag
_atom_type_scat_source
C C 0.0033 0.0016 'International Tables Vol C Tables 4.2.6.8 and 6.1.1.4'
H H 0.0000 0.0000 'International Tables Vol C Tables 4.2.6.8 and 6.1.1.4'
Br Br -0.2901 2.4595 'International Tables Vol C Tables 4.2.6.8 and 6.1.1.4'
Cl Cl 0.1484 0.1585 'International Tables Vol C Tables 4.2.6.8 and 6.1.1.4'
N N 0.0061 0.0033 'International Tables Vol C Tables 4.2.6.8 and 6.1.1.4'
Ni Ni 0.3393 1.1124 'International Tables Vol C Tables 4.2.6.8 and 6.1.1.4'

loop_
_geom_angle_atom_site_label_1
_geom_angle_atom_site_label_2
_geom_angle_atom_site_label_3
_geom_angle
_geom_angle_site_symmetry_1
_geom_angle_site_symmetry_3
_geom_angle_publ_flag
N3 Ni1 Br1 97.14(10) . . ?
N6 Ni1 Br1 94.52(12) . . ?
N6 Ni1 N3 101.78(17) . . ?
C1 Ni1 Br1 84.95(14) . . ?
C1 Ni1 N3 79.10(19) . . ?
C1 Ni1 N6 179.02(19) . . ?
C1 Ni1 C16 97.3(2) . . ?
C16 Ni1 Br1 157.40(15) . . ?
C16 Ni1 N3 105.37(18) . . ?
C16 Ni1 N6 82.93(19) . . ?
C1 N1 C2 111.2(4) . . ?
C1 N1 C8 123.1(4) . . ?
C2 N1 C8 125.7(4) . . ?
C1 N2 C7 110.2(4) . . ?
C1 N2 C11 118.1(4) . . ?
C7 N2 C11 131.7(4) . . ?
C11 N3 Ni1 110.8(3) . . ?
C15 N3 Ni1 131.5(4) . . ?
C15 N3 C11 117.6(5) . . ?
C16 N4 C17 110.9(4) . . ?
C16 N4 C23 127.1(4) . . ?
C17 N4 C23 121.4(4) . . ?
C16 N5 C22 111.0(4) . . ?
C16 N5 C26 116.8(4) . . ?
C22 N5 C26 131.9(4) . . ?
C26 N6 Ni1 115.3(3) . . ?
C30 N6 Ni1 126.8(3) . . ?
C30 N6 C26 117.8(4) . . ?
N1 C1 Ni1 134.8(4) . . ?
N1 C1 N2 105.8(4) . . ?
N2 C1 Ni1 119.4(4) . . ?
N1 C2 C3 130.0(5) . . ?
C7 C2 N1 107.8(5) . . ?
C7 C2 C3 122.2(5) . . ?
C2 C3 H3 121.6 . . ?
C4 C3 C2 116.8(5) . . ?
C4 C3 H3 121.6 . . ?
C3 C4 H4 119.7 . . ?
C5 C4 C3 120.7(5) . . ?
C5 C4 H4 119.7 . . ?
C4 C5 H5 118.6 . . ?
C6 C5 C4 122.8(5) . . ?
C6 C5 H5 118.6 . . ?
C5 C6 H6 121.6 . . ?
C5 C6 C7 116.7(5) . . ?
C7 C6 H6 121.6 . . ?
C2 C7 N2 105.0(4) . . ?
C2 C7 C6 120.7(5) . . ?
C6 C7 N2 134.2(5) . . ?
N1 C8 H8A 109.3 . . ?
N1 C8 H8B 109.3 . . ?
N1 C8 C9 111.6(5) . . ?
H8A C8 H8B 108.0 . . ?
C9 C8 H8A 109.3 . . ?
C9 C8 H8B 109.3 . . ?
C8 C9 H9 117.9 . . ?
C10 C9 C8 124.2(7) . . ?
C10 C9 H9 117.9 . . ?
C9 C10 H10A 120.0 . . ?
C9 C10 H10B 120.0 . . ?
H10A C10 H10B 120.0 . . ?
N3 C11 N2 112.6(4) . . ?
N3 C11 C12 123.4(5) . . ?
C12 C11 N2 124.0(5) . . ?
C11 C12 H12 121.3 . . ?
C13 C12 C11 117.4(5) . . ?
C13 C12 H12 121.3 . . ?
C12 C13 H13 119.6 . . ?
C12 C13 C14 120.7(5) . . ?
C14 C13 H13 119.6 . . ?
C13 C14 H14 121.5 . . ?
C15 C14 C13 117.0(5) . . ?
C15 C14 H14 121.5 . . ?
N3 C15 C14 123.9(5) . . ?
N3 C15 H15 118.1 . . ?
C14 C15 H15 118.1 . . ?
N4 C16 Ni1 140.6(4) . . ?
N4 C16 N5 105.9(4) . . ?
N5 C16 Ni1 113.3(3) . . ?
C18 C17 N4 131.2(5) . . ?
C18 C17 C22 121.4(5) . . ?
C22 C17 N4 107.5(4) . . ?
C17 C18 H18 121.2 . . ?
C19 C18 C17 117.5(5) . . ?
C19 C18 H18 121.2 . . ?
C18 C19 H19 119.5 . . ?
C18 C19 C20 121.1(5) . . ?
C20 C19 H19 119.5 . . ?
C19 C20 H20 119.1 . . ?
C21 C20 C19 121.8(5) . . ?
C21 C20 H20 119.1 . . ?
C20 C21 H21 121.9 . . ?
C22 C21 C20 116.2(5) . . ?
C22 C21 H21 121.9 . . ?
C17 C22 N5 104.7(4) . . ?
C21 C22 N5 133.3(5) . . ?
C21 C22 C17 122.0(5) . . ?
N4 C23 H23A 109.3 . . ?
N4 C23 H23B 109.3 . . ?
N4 C23 C24 111.6(5) . . ?
H23A C23 H23B 108.0 . . ?
C24 C23 H23A 109.3 . . ?
C24 C23 H23B 109.3 . . ?
C23 C24 H24 116.4 . . ?
C25 C24 C23 127.2(5) . . ?
C25 C24 H24 116.4 . . ?
C24 C25 H25A 120.0 . . ?
C24 C25 H25B 120.0 . . ?
H25A C25 H25B 120.0 . . ?
N6 C26 N5 111.5(4) . . ?
N6 C26 C27 123.6(4) . . ?
C27 C26 N5 124.9(4) . . ?
C26 C27 H27 121.3 . . ?
C26 C27 C28 117.3(5) . . ?
C28 C27 H27 121.3 . . ?
C27 C28 H28 120.1 . . ?
C29 C28 C27 119.7(5) . . ?
C29 C28 H28 120.1 . . ?
C28 C29 H29 120.3 . . ?
C30 C29 C28 119.4(5) . . ?
C30 C29 H29 120.3 . . ?
N6 C30 C29 122.0(5) . . ?
N6 C30 H30 119.0 . . ?
C29 C30 H30 119.0 . . ?
N3A Ni1A Br1A 94.27(12) . . ?
N3A Ni1A N6A 100.28(18) . . ?
N6A Ni1A Br1A 97.49(11) . . ?
C1A Ni1A Br1A 148.89(16) . . ?
C1A Ni1A N3A 82.9(2) . . ?
C1A Ni1A N6A 113.53(19) . . ?
C16A Ni1A Br1A 84.91(14) . . ?
C16A Ni1A N3A 179.18(19) . . ?
C16A Ni1A N6A 79.8(2) . . ?
C16A Ni1A C1A 97.8(2) . . ?
C1A N1A C2A 110.4(4) . . ?
C1A N1A C8A 127.6(4) . . ?
C2A N1A C8A 121.7(4) . . ?
C1A N2A C7A 111.4(4) . . ?
C1A N2A C11A 117.2(4) . . ?
C7A N2A C11A 130.8(4) . . ?
C11A N3A Ni1A 115.9(4) . . ?
C11A N3A C15A 117.1(5) . . ?
C15A N3A Ni1A 126.8(4) . . ?
C16A N4A C17A 110.6(4) . . ?
C16A N4A C23A 124.6(5) . . ?
C17A N4A C23A 124.8(5) . . ?
C16A N5A C22A 109.1(4) . . ?
C16A N5A C26A 118.3(4) . . ?
C26A N5A C22A 132.6(4) . . ?
C26A N6A Ni1A 110.9(4) . . ?
C30A N6A Ni1A 130.7(4) . . ?
C30A N6A C26A 118.3(5) . . ?
N1A C1A Ni1A 140.8(4) . . ?
N1A C1A N2A 105.9(4) . . ?
N2A C1A Ni1A 112.9(3) . . ?
C3A C2A N1A 129.7(5) . . ?
C3A C2A C7A 122.4(5) . . ?
C7A C2A N1A 108.0(4) . . ?
C2A C3A H3A 122.2 . . ?
C2A C3A C4A 115.7(5) . . ?
C4A C3A H3A 122.2 . . ?
C3A C4A H4A 118.9 . . ?
C3A C4A C5A 122.2(5) . . ?
C5A C4A H4A 118.9 . . ?
C4A C5A H5A 119.2 . . ?
C4A C5A C6A 121.6(5) . . ?
C6A C5A H5A 119.2 . . ?
C5A C6A H6A 121.9 . . ?
C7A C6A C5A 116.2(5) . . ?
C7A C6A H6A 121.9 . . ?
C2A C7A N2A 104.3(4) . . ?
C6A C7A N2A 133.7(5) . . ?
C6A C7A C2A 121.9(5) . . ?
N1A C8A H8AA 108.7 . . ?
N1A C8A H8AB 108.7 . . ?
N1A C8A C9A 114.2(5) . . ?
H8AA C8A H8AB 107.6 . . ?
C9A C8A H8AA 108.7 . . ?
C9A C8A H8AB 108.7 . . ?
C8A C9A H9A 116.2 . . ?
C10A C9A C8A 127.6(5) . . ?
C10A C9A H9A 116.2 . . ?
C9A C10A H10C 120.0 . . ?
C9A C10A H10D 120.0 . . ?
H10C C10A H10D 120.0 . . ?
N3A C11A N2A 110.7(5) . . ?
N3A C11A C12A 124.3(5) . . ?
C12A C11A N2A 125.0(5) . . ?
C11A C12A H12A 121.2 . . ?
C11A C12A C13A 117.5(5) . . ?
C13A C12A H12A 121.2 . . ?
C12A C13A H13A 120.4 . . ?
C14A C13A C12A 119.3(6) . . ?
C14A C13A H13A 120.4 . . ?
C13A C14A H14A 120.4 . . ?
C15A C14A C13A 119.2(5) . . ?
C15A C14A H14A 120.4 . . ?
N3A C15A C14A 122.4(5) . . ?
N3A C15A H15A 118.8 . . ?
C14A C15A H15A 118.8 . . ?
N4A C16A Ni1A 134.7(4) . . ?
N4A C16A N5A 107.2(4) . . ?
N5A C16A Ni1A 118.1(4) . . ?
C18A C17A N4A 130.0(5) . . ?
C18A C17A C22A 122.9(5) . . ?
C22A C17A N4A 107.0(5) . . ?
C17A C18A H18A 121.8 . . ?
C17A C18A C19A 116.5(5) . . ?
C19A C18A H18A 121.8 . . ?
C18A C19A H19A 119.6 . . ?
C20A C19A C18A 120.8(5) . . ?
C20A C19A H19A 119.6 . . ?
C19A C20A H20A 118.7 . . ?
C19A C20A C21A 122.7(5) . . ?
C21A C20A H20A 118.7 . . ?
C20A C21A H21A 121.9 . . ?
C20A C21A C22A 116.2(5) . . ?
C22A C21A H21A 121.9 . . ?
C17A C22A N5A 106.1(4) . . ?
C17A C22A C21A 120.8(5) . . ?
C21A C22A N5A 133.1(5) . . ?
N4A C23A H23C 109.0 . . ?
N4A C23A H23D 109.0 . . ?
N4A C23A C24A 113.1(5) . . ?
H23C C23A H23D 107.8 . . ?
C24A C23A H23C 109.0 . . ?
C24A C23A H23D 109.0 . . ?
C23A C24A H24A 118.1 . . ?
C25A C24A C23A 123.8(7) . . ?
C25A C24A H24A 118.1 . . ?
C24A C25A H25C 120.0 . . ?
C24A C25A H25D 120.0 . . ?
H25C C25A H25D 120.0 . . ?
N5A C26A C27A 124.5(5) . . ?
N6A C26A N5A 112.9(4) . . ?
N6A C26A C27A 122.5(5) . . ?
C26A C27A H27A 121.3 . . ?
C28A C27A C26A 117.3(5) . . ?
C28A C27A H27A 121.3 . . ?
C27A C28A H28A 119.6 . . ?
C29A C28A C27A 120.7(5) . . ?
C29A C28A H28A 119.6 . . ?
C28A C29A H29A 120.7 . . ?
C28A C29A C30A 118.6(6) . . ?
C30A C29A H29A 120.7 . . ?
N6A C30A C29A 122.5(5) . . ?
N6A C30A H30A 118.8 . . ?
C29A C30A H30A 118.8 . . ?
Cl1 C31 Cl2 109.5(6) . . ?
Cl1 C31 H31A 109.8 . . ?
Cl1 C31 H31B 109.8 . . ?
Cl2 C31 H31A 109.8 . . ?
Cl2 C31 H31B 109.8 . . ?
Cl2B C31 Cl1B 111.7(10) . . ?
H31A C31 H31B 108.2 . . ?
Cl3 C32 Cl4 111.1(4) . . ?
Cl3 C32 H32A 109.4 . . ?
Cl3 C32 H32B 109.4 . . ?
Cl4 C32 H32A 109.4 . . ?
Cl4 C32 H32B 109.4 . . ?
H32A C32 H32B 108.0 . . ?

loop_
_geom_bond_atom_site_label_1
_geom_bond_atom_site_label_2
_geom_bond_distance
_geom_bond_site_symmetry_2
_geom_bond_publ_flag
Br1 Ni1 2.3652(9) . ?
Ni1 N3 2.211(4) . ?
Ni1 N6 1.938(4) . ?
Ni1 C1 1.827(5) . ?
Ni1 C16 1.874(5) . ?
N1 C1 1.351(6) . ?
N1 C2 1.388(7) . ?
N1 C8 1.486(7) . ?
N2 C1 1.381(6) . ?
N2 C7 1.422(6) . ?
N2 C11 1.423(6) . ?
N3 C11 1.343(6) . ?
N3 C15 1.339(7) . ?
N4 C16 1.333(6) . ?
N4 C17 1.394(6) . ?
N4 C23 1.471(6) . ?
N5 C16 1.380(6) . ?
N5 C22 1.398(6) . ?
N5 C26 1.409(6) . ?
N6 C26 1.347(6) . ?
N6 C30 1.345(6) . ?
C2 C3 1.392(7) . ?
C2 C7 1.385(7) . ?
C3 H3 0.9300 . ?
C3 C4 1.388(8) . ?
C4 H4 0.9300 . ?
C4 C5 1.385(8) . ?
C5 H5 0.9300 . ?
C5 C6 1.380(8) . ?
C6 H6 0.9300 . ?
C6 C7 1.395(7) . ?
C8 H8A 0.9700 . ?
C8 H8B 0.9700 . ?
C8 C9 1.512(8) . ?
C9 H9 0.9300 . ?
C9 C10 1.297(9) . ?
C10 H10A 0.9300 . ?
C10 H10B 0.9300 . ?
C11 C12 1.388(7) . ?
C12 H12 0.9300 . ?
C12 C13 1.378(8) . ?
C13 H13 0.9300 . ?
C13 C14 1.398(8) . ?
C14 H14 0.9300 . ?
C14 C15 1.378(8) . ?
C15 H15 0.9300 . ?
C17 C18 1.382(7) . ?
C17 C22 1.393(7) . ?
C18 H18 0.9300 . ?
C18 C19 1.374(8) . ?
C19 H19 0.9300 . ?
C19 C20 1.402(9) . ?
C20 H20 0.9300 . ?
C20 C21 1.394(7) . ?
C21 H21 0.9300 . ?
C21 C22 1.382(7) . ?
C23 H23A 0.9700 . ?
C23 H23B 0.9700 . ?
C23 C24 1.515(8) . ?
C24 H24 0.9300 . ?
C24 C25 1.296(9) . ?
C25 H25A 0.9300 . ?
C25 H25B 0.9300 . ?
C26 C27 1.371(7) . ?
C27 H27 0.9300 . ?
C27 C28 1.391(7) . ?
C28 H28 0.9300 . ?
C28 C29 1.373(7) . ?
C29 H29 0.9300 . ?
C29 C30 1.372(8) . ?
C30 H30 0.9300 . ?
Br1A Ni1A 2.3983(9) . ?
Ni1A N3A 1.934(4) . ?
Ni1A N6A 2.160(4) . ?
Ni1A C1A 1.874(5) . ?
Ni1A C16A 1.838(5) . ?
N1A C1A 1.346(6) . ?
N1A C2A 1.398(6) . ?
N1A C8A 1.470(7) . ?
N2A C1A 1.377(6) . ?
N2A C7A 1.407(6) . ?
N2A C11A 1.417(6) . ?
N3A C11A 1.339(6) . ?
N3A C15A 1.351(6) . ?
N4A C16A 1.340(7) . ?
N4A C17A 1.408(6) . ?
N4A C23A 1.456(7) . ?
N5A C16A 1.379(6) . ?
N5A C22A 1.427(6) . ?
N5A C26A 1.393(7) . ?
N6A C26A 1.355(6) . ?
N6A C30A 1.340(7) . ?
C2A C3A 1.390(7) . ?
C2A C7A 1.395(7) . ?
C3A H3A 0.9300 . ?
C3A C4A 1.393(8) . ?
C4A H4A 0.9300 . ?
C4A C5A 1.393(8) . ?
C5A H5A 0.9300 . ?
C5A C6A 1.401(7) . ?
C6A H6A 0.9300 . ?
C6A C7A 1.384(7) . ?
C8A H8AA 0.9700 . ?
C8A H8AB 0.9700 . ?
C8A C9A 1.482(9) . ?
C9A H9A 0.9300 . ?
C9A C10A 1.315(9) . ?
C10A H10C 0.9300 . ?
C10A H10D 0.9300 . ?
C11A C12A 1.362(8) . ?
C12A H12A 0.9300 . ?
C12A C13A 1.395(8) . ?
C13A H13A 0.9300 . ?
C13A C14A 1.374(8) . ?
C14A H14A 0.9300 . ?
C14A C15A 1.371(8) . ?
C15A H15A 0.9300 . ?
C17A C18A 1.376(8) . ?
C17A C22A 1.382(8) . ?
C18A H18A 0.9300 . ?
C18A C19A 1.396(7) . ?
C19A H19A 0.9300 . ?
C19A C20A 1.382(8) . ?
C20A H20A 0.9300 . ?
C20A C21A 1.386(8) . ?
C21A H21A 0.9300 . ?
C21A C22A 1.395(7) . ?
C23A H23C 0.9700 . ?
C23A H23D 0.9700 . ?
C23A C24A 1.499(8) . ?
C24A H24A 0.9300 . ?
C24A C25A 1.308(11) . ?
C25A H25C 0.9300 . ?
C25A H25D 0.9300 . ?
C26A C27A 1.397(7) . ?
C27A H27A 0.9300 . ?
C27A C28A 1.378(8) . ?
C28A H28A 0.9300 . ?
C28A C29A 1.376(8) . ?
C29A H29A 0.9300 . ?
C29A C30A 1.381(8) . ?
C30A H30A 0.9300 . ?
Cl1 C31 1.738(14) . ?
Cl1B C31 1.75(2) . ?
Cl2 C31 1.886(12) . ?
Cl2B C31 1.6995(11) . ?
C31 H31A 0.9700 . ?
C31 H31B 0.9700 . ?
Cl3 C32 1.748(7) . ?
Cl4 C32 1.760(6) . ?
C32 H32A 0.9700 . ?
C32 H32B 0.9700 . ?

loop_
_geom_torsion_atom_site_label_1
_geom_torsion_atom_site_label_2
_geom_torsion_atom_site_label_3
_geom_torsion_atom_site_label_4
_geom_torsion
_geom_torsion_site_symmetry_1
_geom_torsion_site_symmetry_2
_geom_torsion_site_symmetry_3
_geom_torsion_site_symmetry_4
_geom_torsion_publ_flag
Br1 Ni1 C1 N1 -77.8(5) . . . . ?
Br1 Ni1 C1 N2 98.5(3) . . . . ?
Br1 Ni1 C16 N4 104.1(6) . . . . ?
Br1 Ni1 C16 N5 -81.9(5) . . . . ?
Ni1 N3 C11 N2 0.5(4) . . . . ?
Ni1 N3 C11 C12 -179.6(4) . . . . ?
Ni1 N3 C15 C14 177.1(4) . . . . ?
Ni1 N6 C26 N5 5.1(5) . . . . ?
Ni1 N6 C26 C27 -175.8(4) . . . . ?
Ni1 N6 C30 C29 176.8(4) . . . . ?
N1 C2 C3 C4 -179.1(5) . . . . ?
N1 C2 C7 N2 0.7(5) . . . . ?
N1 C2 C7 C6 178.5(4) . . . . ?
N1 C8 C9 C10 132.4(7) . . . . ?
N2 C11 C12 C13 -177.6(4) . . . . ?
N3 Ni1 C1 N1 -176.1(5) . . . . ?
N3 Ni1 C1 N2 0.2(3) . . . . ?
N3 Ni1 C16 N4 -70.8(6) . . . . ?
N3 Ni1 C16 N5 103.2(3) . . . . ?
N3 C11 C12 C13 2.5(7) . . . . ?
N4 C17 C18 C19 179.6(5) . . . . ?
N4 C17 C22 N5 -0.5(5) . . . . ?
N4 C17 C22 C21 -179.8(4) . . . . ?
N4 C23 C24 C25 1.4(7) . . . . ?
N5 C26 C27 C28 177.9(5) . . . . ?
N6 Ni1 C16 N4 -171.1(6) . . . . ?
N6 Ni1 C16 N5 2.9(3) . . . . ?
N6 C26 C27 C28 -1.2(8) . . . . ?
C1 Ni1 C16 N4 9.8(6) . . . . ?
C1 Ni1 C16 N5 -176.2(3) . . . . ?
C1 N1 C2 C3 177.9(5) . . . . ?
C1 N1 C2 C7 -1.6(6) . . . . ?
C1 N1 C8 C9 106.1(6) . . . . ?
C1 N2 C7 C2 0.4(5) . . . . ?
C1 N2 C7 C6 -177.0(5) . . . . ?
C1 N2 C11 N3 -0.3(6) . . . . ?
C1 N2 C11 C12 179.8(4) . . . . ?
C2 N1 C1 Ni1 178.5(4) . . . . ?
C2 N1 C1 N2 1.8(5) . . . . ?
C2 N1 C8 C9 -74.1(7) . . . . ?
C2 C3 C4 C5 0.0(7) . . . . ?
C3 C2 C7 N2 -178.9(4) . . . . ?
C3 C2 C7 C6 -1.1(7) . . . . ?
C3 C4 C5 C6 0.2(8) . . . . ?
C4 C5 C6 C7 -0.8(7) . . . . ?
C5 C6 C7 N2 178.3(5) . . . . ?
C5 C6 C7 C2 1.2(7) . . . . ?
C7 N2 C1 Ni1 -178.7(3) . . . . ?
C7 N2 C1 N1 -1.4(5) . . . . ?
C7 N2 C11 N3 177.9(4) . . . . ?
C7 N2 C11 C12 -2.0(7) . . . . ?
C7 C2 C3 C4 0.4(7) . . . . ?
C8 N1 C1 Ni1 -1.7(7) . . . . ?
C8 N1 C1 N2 -178.3(4) . . . . ?
C8 N1 C2 C3 -1.9(8) . . . . ?
C8 N1 C2 C7 178.5(4) . . . . ?
C11 N2 C1 Ni1 0.0(5) . . . . ?
C11 N2 C1 N1 177.2(4) . . . . ?
C11 N2 C7 C2 -177.9(4) . . . . ?
C11 N2 C7 C6 4.7(8) . . . . ?
C11 N3 C15 C14 1.1(7) . . . . ?
C11 C12 C13 C14 -0.4(7) . . . . ?
C12 C13 C14 C15 -1.1(7) . . . . ?
C13 C14 C15 N3 0.9(8) . . . . ?
C15 N3 C11 N2 177.3(4) . . . . ?
C15 N3 C11 C12 -2.8(7) . . . . ?
C16 Ni1 C1 N1 79.6(5) . . . . ?
C16 Ni1 C1 N2 -104.1(4) . . . . ?
C16 N4 C17 C18 179.7(5) . . . . ?
C16 N4 C17 C22 0.9(6) . . . . ?
C16 N4 C23 C24 80.0(6) . . . . ?
C16 N5 C22 C17 0.0(5) . . . . ?
C16 N5 C22 C21 179.2(5) . . . . ?
C16 N5 C26 N6 -2.7(6) . . . . ?
C16 N5 C26 C27 178.1(5) . . . . ?
C17 N4 C16 Ni1 173.5(5) . . . . ?
C17 N4 C16 N5 -0.8(5) . . . . ?
C17 N4 C23 C24 -90.2(5) . . . . ?
C17 C18 C19 C20 1.6(8) . . . . ?
C18 C17 C22 N5 -179.5(5) . . . . ?
C18 C17 C22 C21 1.3(8) . . . . ?
C18 C19 C20 C21 -1.0(8) . . . . ?
C19 C20 C21 C22 0.4(8) . . . . ?
C20 C21 C22 N5 -179.6(5) . . . . ?
C20 C21 C22 C17 -0.6(7) . . . . ?
C22 N5 C16 Ni1 -175.6(3) . . . . ?
C22 N5 C16 N4 0.5(5) . . . . ?
C22 N5 C26 N6 170.5(5) . . . . ?
C22 N5 C26 C27 -8.6(8) . . . . ?
C22 C17 C18 C19 -1.7(8) . . . . ?
C23 N4 C16 Ni1 2.4(9) . . . . ?
C23 N4 C16 N5 -171.9(4) . . . . ?
C23 N4 C17 C18 -8.7(8) . . . . ?
C23 N4 C17 C22 172.5(4) . . . . ?
C26 N5 C16 Ni1 -0.9(5) . . . . ?
C26 N5 C16 N4 175.1(4) . . . . ?
C26 N5 C22 C17 -173.5(5) . . . . ?
C26 N5 C22 C21 5.6(9) . . . . ?
C26 N6 C30 C29 -2.1(8) . . . . ?
C26 C27 C28 C29 -2.0(8) . . . . ?
C27 C28 C29 C30 3.1(8) . . . . ?
C28 C29 C30 N6 -1.0(8) . . . . ?
C30 N6 C26 N5 -175.9(4) . . . . ?
C30 N6 C26 C27 3.2(7) . . . . ?
Br1A Ni1A C1A N1A -105.8(6) . . . . ?
Br1A Ni1A C1A N2A 83.8(5) . . . . ?
Br1A Ni1A C16A N4A 78.8(5) . . . . ?
Br1A Ni1A C16A N5A -97.5(3) . . . . ?
Ni1A N3A C11A N2A -7.6(6) . . . . ?
Ni1A N3A C11A C12A 170.5(5) . . . . ?
Ni1A N3A C15A C14A -173.0(5) . . . . ?
Ni1A N6A C26A N5A -0.8(4) . . . . ?
Ni1A N6A C26A C27A 178.7(3) . . . . ?
Ni1A N6A C30A C29A -177.0(4) . . . . ?
N1A C2A C3A C4A -176.8(5) . . . . ?
N1A C2A C7A N2A -0.5(5) . . . . ?
N1A C2A C7A C6A 176.3(5) . . . . ?
N1A C8A C9A C10A -4.5(8) . . . . ?
N2A C11A C12A C13A -177.7(6) . . . . ?
N3A Ni1A C1A N1A 167.6(6) . . . . ?
N3A Ni1A C1A N2A -2.8(4) . . . . ?
N3A C11A C12A C13A 4.4(9) . . . . ?
N4A C17A C18A C19A 178.0(5) . . . . ?
N4A C17A C22A N5A -0.8(5) . . . . ?
N4A C17A C22A C21A 179.5(4) . . . . ?
N4A C23A C24A C25A -121.5(7) . . . . ?
N5A C26A C27A C28A 177.8(4) . . . . ?
N6A Ni1A C1A N1A 69.4(7) . . . . ?
N6A Ni1A C1A N2A -101.0(4) . . . . ?
N6A Ni1A C16A N4A 177.4(5) . . . . ?
N6A Ni1A C16A N5A 1.1(3) . . . . ?
N6A C26A C27A C28A -1.7(7) . . . . ?
C1A Ni1A C16A N4A -70.0(5) . . . . ?
C1A Ni1A C16A N5A 113.7(4) . . . . ?
C1A N1A C2A C3A 178.5(5) . . . . ?
C1A N1A C2A C7A -1.1(6) . . . . ?
C1A N1A C8A C9A -73.2(7) . . . . ?
C1A N2A C7A C2A 2.0(6) . . . . ?
C1A N2A C7A C6A -174.3(6) . . . . ?
C1A N2A C11A N3A 5.4(6) . . . . ?
C1A N2A C11A C12A -172.7(5) . . . . ?
C2A N1A C1A Ni1A -168.6(5) . . . . ?
C2A N1A C1A N2A 2.3(6) . . . . ?
C2A N1A C8A C9A 100.8(6) . . . . ?
C2A C3A C4A C5A -0.5(8) . . . . ?
C3A C2A C7A N2A 179.9(5) . . . . ?
C3A C2A C7A C6A -3.3(8) . . . . ?
C3A C4A C5A C6A -1.2(9) . . . . ?
C4A C5A C6A C7A 0.7(8) . . . . ?
C5A C6A C7A N2A 177.2(5) . . . . ?
C5A C6A C7A C2A 1.5(8) . . . . ?
C7A N2A C1A Ni1A 171.1(3) . . . . ?
C7A N2A C1A N1A -2.7(6) . . . . ?
C7A N2A C11A N3A -164.4(5) . . . . ?
C7A N2A C11A C12A 17.5(9) . . . . ?
C7A C2A C3A C4A 2.7(8) . . . . ?
C8A N1A C1A Ni1A 6.0(9) . . . . ?
C8A N1A C1A N2A 176.9(5) . . . . ?
C8A N1A C2A C3A 3.5(8) . . . . ?
C8A N1A C2A C7A -176.1(5) . . . . ?
C11A N2A C1A Ni1A -0.6(6) . . . . ?
C11A N2A C1A N1A -174.3(4) . . . . ?
C11A N2A C7A C2A 172.2(5) . . . . ?
C11A N2A C7A C6A -4.1(10) . . . . ?
C11A N3A C15A C14A 1.8(8) . . . . ?
C11A C12A C13A C14A -0.8(10) . . . . ?
C12A C13A C14A C15A -2.0(10) . . . . ?
C13A C14A C15A N3A 1.5(10) . . . . ?
C15A N3A C11A N2A 176.9(4) . . . . ?
C15A N3A C11A C12A -4.9(8) . . . . ?
C16A Ni1A C1A N1A -12.7(7) . . . . ?
C16A Ni1A C1A N2A 176.8(4) . . . . ?
C16A N4A C17A C18A -174.4(5) . . . . ?
C16A N4A C17A C22A 2.4(5) . . . . ?
C16A N4A C23A C24A -110.2(6) . . . . ?
C16A N5A C22A C17A -1.0(5) . . . . ?
C16A N5A C22A C21A 178.6(5) . . . . ?
C16A N5A C26A N6A 1.8(6) . . . . ?
C16A N5A C26A C27A -177.8(4) . . . . ?
C17A N4A C16A Ni1A -179.6(4) . . . . ?
C17A N4A C16A N5A -3.0(5) . . . . ?
C17A N4A C23A C24A 68.4(7) . . . . ?
C17A C18A C19A C20A 1.1(7) . . . . ?
C18A C17A C22A N5A 176.3(5) . . . . ?
C18A C17A C22A C21A -3.3(8) . . . . ?
C18A C19A C20A C21A -2.1(8) . . . . ?
C19A C20A C21A C22A 0.4(7) . . . . ?
C20A C21A C22A N5A -177.3(5) . . . . ?
C20A C21A C22A C17A 2.3(7) . . . . ?
C22A N5A C16A Ni1A 179.7(3) . . . . ?
C22A N5A C16A N4A 2.5(5) . . . . ?
C22A N5A C26A N6A 179.6(4) . . . . ?
C22A N5A C26A C27A 0.1(8) . . . . ?
C22A C17A C18A C19A 1.5(8) . . . . ?
C23A N4A C16A Ni1A -0.9(8) . . . . ?
C23A N4A C16A N5A 175.7(4) . . . . ?
C23A N4A C17A C18A 6.9(8) . . . . ?
C23A N4A C17A C22A -176.3(4) . . . . ?
C26A N5A C16A Ni1A -1.9(5) . . . . ?
C26A N5A C16A N4A -179.2(4) . . . . ?
C26A N5A C22A C17A -179.0(5) . . . . ?
C26A N5A C22A C21A 0.6(9) . . . . ?
C26A N6A C30A C29A -0.8(7) . . . . ?
C26A C27A C28A C29A 0.7(7) . . . . ?
C27A C28A C29A C30A 0.2(8) . . . . ?
C28A C29A C30A N6A -0.2(8) . . . . ?
C30A N6A C26A N5A -177.7(4) . . . . ?
C30A N6A C26A C27A 1.8(7) . . . . ?
